data_2201873
loop_
_publ_author_name
'K. Rajagopal'
'R. V. Krishnakumar'
'A. Mostad'
'S. Natarajan'

_publ_section_title
;
 <small>DL</small>-Methioninium trichloroacetate at 123K
;
_journal_issue 1
_journal_name_full 'Acta Crystallographica Section E'
_journal_page_first o31
_journal_page_last o33
_journal_paper_doi 10.1107/S1600536802022298
_journal_volume 59
_journal_year 2003
_chemical_formula_iupac 'C5 H12 N O2 S 1+, C2 Cl3 O2 1-'
_chemical_formula_moiety 'C5 H12 N O2 S 1+, C2 Cl3 O2 1-'
_chemical_formula_sum 'C7 H12 Cl3 N O4 S'
_chemical_formula_weight 312.60
_chemical_name_common 'Methioninium trichloroacetate'
_chemical_name_systematic
;
 DL-methiononium trichloroacetate at 123 K
;
_space_group_IT_number 2
_symmetry_cell_setting triclinic
_symmetry_space_group_name_Hall '-P 1'
_symmetry_space_group_name_H-M 'P -1'
_atom_sites_solution_hydrogens geom
_atom_sites_solution_primary direct
_atom_sites_solution_secondary difmap
_audit_creation_method SHELXL-97
_cell_angle_alpha 70.54(3)
_cell_angle_beta 85.95(3)
_cell_angle_gamma 85.08(3)
_cell_formula_units_Z 2
_cell_length_a 6.1359(12)
_cell_length_b 8.9746(18)
_cell_length_c 12.731(3)
_cell_measurement_reflns_used 1024
_cell_measurement_temperature 123(2)
_cell_measurement_theta_max 27.5
_cell_measurement_theta_min 1.7
_cell_volume 657.9(3)
_computing_cell_refinement 'SAINT (Bruker, 1999)'
_computing_data_collection 'SMART (Bruker, 1999)'
_computing_data_reduction SAINT
_computing_molecular_graphics 'PLATON (Spek, 1999)'
_computing_publication_material SHELXL97
_computing_structure_refinement 'SHELXL97 (Sheldrick, 1997)'
_computing_structure_solution 'SHELXS97 (Sheldrick, 1990)'
_diffrn_ambient_temperature 123(2)
_diffrn_detector_area_resol_mean 8
_diffrn_measured_fraction_theta_full 0.990
_diffrn_measured_fraction_theta_max 0.990
_diffrn_measurement_device_type 'Bruker SMART'
_diffrn_measurement_method \w
_diffrn_radiation_monochromator graphite
_diffrn_radiation_source 'fine-focus sealed tube'
_diffrn_radiation_type MoK\a
_diffrn_radiation_wavelength 0.71073
_diffrn_reflns_av_R_equivalents 0.0191
_diffrn_reflns_av_sigmaI/netI 0.0183
_diffrn_reflns_limit_h_max 7
_diffrn_reflns_limit_h_min -7
_diffrn_reflns_limit_k_max 11
_diffrn_reflns_limit_k_min -11
_diffrn_reflns_limit_l_max 16
_diffrn_reflns_limit_l_min -14
_diffrn_reflns_number 7442
_diffrn_reflns_theta_full 27.54
_diffrn_reflns_theta_max 27.54
_diffrn_reflns_theta_min 1.70
_diffrn_standards_decay_% 0
_diffrn_standards_number 0
_exptl_absorpt_coefficient_mu 0.852
_exptl_absorpt_correction_T_max 0.843
_exptl_absorpt_correction_T_min 0.743
_exptl_absorpt_correction_type multi-scan
_exptl_absorpt_process_details '(SADABS; Bruker, 1998)'
_exptl_crystal_colour colourless
_exptl_crystal_density_diffrn 1.578
_exptl_crystal_density_meas 1.58
_exptl_crystal_density_method 'floatation in a mixture of xylene and bromoform'
_exptl_crystal_description prism
_exptl_crystal_F_000 320
_exptl_crystal_size_max 0.5
_exptl_crystal_size_mid 0.3
_exptl_crystal_size_min 0.2
_refine_diff_density_max 0.393
_refine_diff_density_min -0.408
_refine_ls_extinction_method none
_refine_ls_goodness_of_fit_ref 1.165
_refine_ls_hydrogen_treatment constr
_refine_ls_matrix_type full
_refine_ls_number_parameters 145
_refine_ls_number_reflns 2999
_refine_ls_number_restraints 0
_refine_ls_restrained_S_all 1.165
_refine_ls_R_factor_all 0.0344
_refine_ls_R_factor_gt 0.0285
_refine_ls_shift/su_max <0.001
_refine_ls_shift/su_mean <0.001
_refine_ls_structure_factor_coef Fsqd
_refine_ls_weighting_details 'calc w = 1/[\s^2^(Fo^2^)+(0.0385P)^2^+0.4522P] where P = (Fo^2^+2Fc^2^)/3'
_refine_ls_weighting_scheme calc
_refine_ls_wR_factor_gt 0.0821
_refine_ls_wR_factor_ref 0.0916
_reflns_number_gt 2628
_reflns_number_total 2999
_reflns_threshold_expression I>2\s(I)
_cod_data_source_file ci6188.cif
_cod_data_source_block I
_cod_database_code 2201873
_cod_database_fobs_code 2201873

loop_
_symmetry_equiv_pos_as_xyz
'x, y, z'
'-x, -y, -z'

loop_
_atom_site_label
_atom_site_fract_x
_atom_site_fract_y
_atom_site_fract_z
_atom_site_U_iso_or_equiv
_atom_site_adp_type
_atom_site_calc_flag
_atom_site_refinement_flags
_atom_site_occupancy
_atom_site_disorder_assembly
_atom_site_disorder_group
_atom_site_type_symbol
S1 0.28221(9) 0.36780(6) 0.40975(4) 0.03244(14) Uani d . 1 . . S
Cl1 1.04062(9) 0.74883(6) 0.31890(4) 0.03306(13) Uani d . 1 . . Cl
Cl2 1.02444(11) 1.04591(7) 0.35800(4) 0.04089(16) Uani d . 1 . . Cl
Cl3 0.72973(8) 1.00052(7) 0.20404(5) 0.04054(15) Uani d . 1 . . Cl
N1 0.5430(3) 0.70793(18) 0.05645(13) 0.0215(3) Uani d . 1 . . N
H1A 0.4798 0.7889 0.0754 0.032 Uiso calc R 1 . . H
H1B 0.4407 0.6467 0.0508 0.032 Uiso calc R 1 . . H
H1C 0.6166 0.7445 -0.0088 0.032 Uiso calc R 1 . . H
O1 0.9458(2) 0.39321(17) 0.17917(12) 0.0275(3) Uani d . 1 . . O
H1 1.0022 0.3211 0.1583 0.041 Uiso calc R 1 . . H
O2 0.7537(2) 0.45138(16) 0.02522(12) 0.0252(3) Uani d . 1 . . O
O3 1.1650(2) 1.17240(17) 0.11985(13) 0.0330(3) Uani d . 1 . . O
O4 1.2738(3) 0.93047(19) 0.11946(14) 0.0400(4) Uani d . 1 . . O
C1 0.8018(3) 0.4764(2) 0.10851(15) 0.0202(3) Uani d . 1 . . C
C2 0.6973(3) 0.6134(2) 0.14354(15) 0.0203(3) Uani d . 1 . . C
H2 0.8130 0.6811 0.1455 0.024 Uiso calc R 1 . . H
C3 0.5836(3) 0.5559(2) 0.26014(15) 0.0233(4) Uani d . 1 . . C
H3A 0.6939 0.5079 0.3146 0.028 Uiso calc R 1 . . H
H3B 0.5129 0.6466 0.2770 0.028 Uiso calc R 1 . . H
C4 0.4132(3) 0.4363(3) 0.27201(17) 0.0284(4) Uani d . 1 . . C
H4A 0.4835 0.3458 0.2545 0.034 Uiso calc R 1 . . H
H4B 0.3020 0.4845 0.2181 0.034 Uiso calc R 1 . . H
C5 0.5048(5) 0.2502(4) 0.4873(2) 0.0549(7) Uani d . 1 . . C
H5A 0.4575 0.2050 0.5641 0.082 Uiso calc R 1 . . H
H5B 0.6239 0.3156 0.4816 0.082 Uiso calc R 1 . . H
H5C 0.5524 0.1669 0.4576 0.082 Uiso calc R 1 . . H
C6 1.1631(3) 1.0240(2) 0.15541(15) 0.0223(4) Uani d . 1 . . C
C7 0.9984(3) 0.9557(2) 0.25646(15) 0.0225(4) Uani d . 1 . . C

loop_
_atom_site_aniso_label
_atom_site_aniso_U_11
_atom_site_aniso_U_22
_atom_site_aniso_U_33
_atom_site_aniso_U_12
_atom_site_aniso_U_13
_atom_site_aniso_U_23
S1 0.0326(3) 0.0329(3) 0.0279(3) -0.0051(2) 0.0084(2) -0.0059(2)
Cl1 0.0390(3) 0.0213(2) 0.0343(3) -0.00138(18) -0.0036(2) -0.00284(18)
Cl2 0.0672(4) 0.0349(3) 0.0223(2) 0.0050(2) -0.0010(2) -0.0141(2)
Cl3 0.0209(2) 0.0428(3) 0.0470(3) -0.0003(2) -0.0038(2) -0.0003(2)
N1 0.0219(7) 0.0193(7) 0.0232(8) 0.0019(6) 0.0026(6) -0.0083(6)
O1 0.0263(7) 0.0270(7) 0.0290(7) 0.0086(5) -0.0034(5) -0.0109(6)
O2 0.0225(7) 0.0272(7) 0.0298(7) 0.0012(5) 0.0001(5) -0.0157(6)
O3 0.0332(8) 0.0227(7) 0.0372(8) 0.0016(6) 0.0138(6) -0.0059(6)
O4 0.0450(9) 0.0328(8) 0.0401(9) 0.0115(7) 0.0124(7) -0.0153(7)
C1 0.0165(8) 0.0192(8) 0.0245(9) -0.0019(6) 0.0038(6) -0.0073(7)
C2 0.0199(8) 0.0195(8) 0.0226(9) -0.0008(6) 0.0009(6) -0.0089(7)
C3 0.0241(9) 0.0248(9) 0.0222(9) -0.0017(7) 0.0027(7) -0.0101(7)
C4 0.0281(10) 0.0331(10) 0.0241(9) -0.0075(8) 0.0026(7) -0.0093(8)
C5 0.0535(16) 0.0614(17) 0.0328(13) 0.0020(13) -0.0009(11) 0.0053(12)
C6 0.0200(8) 0.0239(9) 0.0219(8) 0.0031(7) 0.0008(7) -0.0077(7)
C7 0.0219(9) 0.0216(8) 0.0227(9) 0.0024(7) -0.0008(7) -0.0068(7)

loop_
_atom_type_symbol
_atom_type_description
_atom_type_scat_dispersion_real
_atom_type_scat_dispersion_imag
_atom_type_scat_source
C C 0.0033 0.0016 'International Tables Vol C Tables 4.2.6.8 and 6.1.1.4'
H H 0.0000 0.0000 'International Tables Vol C Tables 4.2.6.8 and 6.1.1.4'
O O 0.0106 0.0060 'International Tables Vol C Tables 4.2.6.8 and 6.1.1.4'
Cl Cl 0.1484 0.1585 'International Tables Vol C Tables 4.2.6.8 and 6.1.1.4'
S S 0.1246 0.1234 'International Tables Vol C Tables 4.2.6.8 and 6.1.1.4'
N N 0.0061 0.0033 'International Tables Vol C Tables 4.2.6.8 and 6.1.1.4'

loop_
_geom_angle_atom_site_label_1
_geom_angle_atom_site_label_2
_geom_angle_atom_site_label_3
_geom_angle
_geom_angle_publ_flag
C5 S1 C4 100.28(12) yes
C2 N1 H1A 109.5 ?
C2 N1 H1B 109.5 ?
H1A N1 H1B 109.5 ?
C2 N1 H1C 109.5 ?
H1A N1 H1C 109.5 ?
H1B N1 H1C 109.5 ?
C1 O1 H1 109.5 ?
O2 C1 O1 126.14(17) yes
O2 C1 C2 123.04(17) yes
O1 C1 C2 110.82(16) yes
N1 C2 C1 107.99(14) yes
N1 C2 C3 112.22(15) yes
C1 C2 C3 111.87(15) yes
N1 C2 H2 108.2 ?
C1 C2 H2 108.2 ?
C3 C2 H2 108.2 ?
C4 C3 C2 113.75(15) yes
C4 C3 H3A 108.8 ?
C2 C3 H3A 108.8 ?
C4 C3 H3B 108.8 ?
C2 C3 H3B 108.8 ?
H3A C3 H3B 107.7 ?
C3 C4 S1 113.45(14) yes
C3 C4 H4A 108.9 ?
S1 C4 H4A 108.9 ?
C3 C4 H4B 108.9 ?
S1 C4 H4B 108.9 ?
H4A C4 H4B 107.7 ?
S1 C5 H5A 109.5 ?
S1 C5 H5B 109.5 ?
H5A C5 H5B 109.5 ?
S1 C5 H5C 109.5 ?
H5A C5 H5C 109.5 ?
H5B C5 H5C 109.5 ?
O4 C6 O3 127.07(18) yes
O4 C6 C7 117.98(17) yes
O3 C6 C7 114.94(16) yes
C6 C7 Cl2 109.80(13) yes
C6 C7 Cl1 112.47(13) yes
Cl2 C7 Cl1 108.67(10) yes
C6 C7 Cl3 107.04(12) yes
Cl2 C7 Cl3 109.97(10) yes
Cl1 C7 Cl3 108.86(11) yes

loop_
_geom_bond_atom_site_label_1
_geom_bond_atom_site_label_2
_geom_bond_site_symmetry_2
_geom_bond_distance
_geom_bond_publ_flag
S1 C5 . 1.789(3) yes
S1 C4 . 1.807(2) yes
Cl1 C7 . 1.7634(19) yes
Cl2 C7 . 1.761(2) yes
Cl3 C7 . 1.786(2) yes
N1 C2 . 1.493(2) yes
N1 H1A . 0.89 ?
N1 H1B . 0.89 ?
N1 H1C . 0.89 ?
O1 C1 . 1.304(2) yes
O1 H1 . 0.82 ?
O2 C1 . 1.215(2) yes
O3 C6 . 1.257(2) yes
O4 C6 . 1.220(2) yes
C1 C2 . 1.521(2) yes
C2 C3 . 1.537(2) yes
C2 H2 . 0.98 ?
C3 C4 . 1.527(3) yes
C3 H3A . 0.97 ?
C3 H3B . 0.97 ?
C4 H4A . 0.97 ?
C4 H4B . 0.97 ?
C5 H5A . 0.96 ?
C5 H5B . 0.96 ?
C5 H5C . 0.96 ?
C6 C7 . 1.565(3) yes

loop_
_geom_hbond_atom_site_label_D
_geom_hbond_atom_site_label_H
_geom_hbond_atom_site_label_A
_geom_hbond_site_symmetry_A
_geom_hbond_distance_DH
_geom_hbond_distance_HA
_geom_hbond_distance_DA
_geom_hbond_angle_DHA
O1 H1 O3 1_545 0.82 1.78 2.589(2) 171
N1 H1A O4 1_455 0.89 1.90 2.771(2) 164
N1 H1B O2 2_665 0.89 2.01 2.854(2) 157
N1 H1C O3 2_775 0.89 1.89 2.749(2) 163

loop_
_geom_torsion_atom_site_label_1
_geom_torsion_atom_site_label_2
_geom_torsion_atom_site_label_3
_geom_torsion_atom_site_label_4
_geom_torsion
_geom_torsion_publ_flag
O2 C1 C2 N1 -2.7(2) yes
O1 C1 C2 N1 177.21(14) yes
O2 C1 C2 C3 121.28(19) yes
O1 C1 C2 C3 -58.8(2) yes
N1 C2 C3 C4 66.1(2) yes
C1 C2 C3 C4 -55.4(2) yes
C2 C3 C4 S1 179.46(13) yes
C5 S1 C4 C3 -70.20(19) yes
O4 C6 C7 Cl2 132.81(18) ?
O3 C6 C7 Cl2 -47.4(2) ?
O4 C6 C7 Cl1 11.7(2) ?
O3 C6 C7 Cl1 -168.56(14) ?
O4 C6 C7 Cl3 -107.84(19) ?
O3 C6 C7 Cl3 71.92(19) ?
